data_2300764
loop_
_publ_author_name
'Meurer, Florian'
'Schimpf, Maximilian'
'Hischa, Birgit'
'Hennig, Christoph'
'Rehbein, Julia'
'Kleemiss, Florian'
'Bodensteiner, Michael'

_publ_section_title
;
 Synthesis and quantum crystallographic evaluation of WYLID: YLID's red
 rival
;
_journal_issue 3
_journal_name_full 'Journal of Applied Crystallography'
_journal_page_first 678
_journal_page_last 687
_journal_paper_doi 10.1107/S160057672500175X
_journal_volume 58
_journal_year 2025
_chemical_formula_moiety 'C20 H14 O3 S'
_chemical_formula_sum 'C20 H14 O3 S'
_chemical_formula_weight 334.398
_space_group_crystal_system orthorhombic
_space_group_IT_number 61
_space_group_name_Hall '-P 2ac 2ab'
_space_group_name_H-M_alt 'P b c a'
_symmetry_Int_Tables_number 61
_atom_sites_solution_primary dual
_audit_creation_date 2024-11-08
_audit_creation_method
;
Olex2 1.5-alpha
(compiled 2024.11.02 svn.r19aeb66f for OlexSys, GUI svn.r7078)
;
_cell_angle_alpha 90
_cell_angle_beta 90
_cell_angle_gamma 90
_cell_formula_units_Z 8
_cell_length_a 14.47953(6)
_cell_length_b 9.15279(5)
_cell_length_c 23.32492(9)
_cell_measurement_reflns_used 14673
_cell_measurement_temperature 100.0(1)
_cell_measurement_theta_max 30.1240
_cell_measurement_theta_min 1.9590
_cell_volume 3091.21(2)
_computing_cell_refinement 'CrysAlisPro 1.171.43.93a (Rigaku OD, 2023)'
_computing_data_collection 'CrysAlisPro 1.171.43.93a (Rigaku OD, 2023) (IMPORT)'
_computing_data_reduction 'CrysAlisPro 1.171.43.93a (Rigaku OD, 2023)'
_computing_molecular_graphics 'Olex2 1.5-alpha (Dolomanov et al., 2009)'
_computing_publication_material 'Olex2 1.5-alpha (Dolomanov et al., 2009)'
_computing_structure_refinement 'olex2.refine 1.5-alpha (Bourhis et al., 2015)'
_computing_structure_solution 'SHELXT  (Sheldrick, 2015)'
_diffrn_ambient_temperature 100.0(1)
_diffrn_detector 'Hybrid Pixel Array Detector'
_diffrn_detector_area_resol_mean 5.8140
_diffrn_measured_fraction_theta_full 0.9996
_diffrn_measured_fraction_theta_max 0.9764
_diffrn_measurement_details
;
List of Runs (angles in degrees, time in seconds):

  # Type    Start    End  Width  t~exp~   \w     \q     \k     \f   Frames
--------------------------------------------------------------------------
  1  \w    -10.00 125.00   0.10    1.00    --    0.00  45.00   0.00 1350
  2  \w    -10.00 125.00   0.10    1.00    --    0.00  45.00  90.00 1350
  3  \w    -10.00 125.00   0.10    1.00    --    0.00  45.00 180.00 1350
  4  \w    -10.00 125.00   0.10    1.00    --    0.00  45.00 270.00 1350
  5  \w    -80.00  55.00   0.10    1.00    --    0.00 -45.00   0.00 1350
  6  \w    -80.00  55.00   0.10    1.00    --    0.00 -45.00  90.00 1350
  7  \w    -80.00  55.00   0.10    1.00    --    0.00 -45.00 180.00 1350
  8  \w    -80.00  55.00   0.10    1.00    --    0.00 -45.00 270.00 1350
;
_diffrn_measurement_device 'abstract diffractometer'
_diffrn_measurement_device_type 'dectris-CrysAlisPro-abstract goniometer imported dectris images'
_diffrn_measurement_method '\w scans'
_diffrn_orient_matrix_type 'CrysAlisPro convention (1999,Acta A55,543-557)'
_diffrn_orient_matrix_UB_11 0.0358731000
_diffrn_orient_matrix_UB_12 -0.0154180000
_diffrn_orient_matrix_UB_13 -0.0131733000
_diffrn_orient_matrix_UB_21 0.0133992000
_diffrn_orient_matrix_UB_22 -0.0368437000
_diffrn_orient_matrix_UB_23 0.0206839000
_diffrn_orient_matrix_UB_31 -0.0191178000
_diffrn_orient_matrix_UB_32 -0.0546831000
_diffrn_orient_matrix_UB_33 -0.0102425000
_diffrn_radiation_monochromator synchrotron
_diffrn_radiation_probe x-ray
_diffrn_radiation_type synchrotron
_diffrn_radiation_wavelength 0.61980
_diffrn_reflns_av_R_equivalents 0.0325
_diffrn_reflns_av_unetI/netI 0.0098
_diffrn_reflns_Laue_measured_fraction_full 0.9996
_diffrn_reflns_Laue_measured_fraction_max 0.9764
_diffrn_reflns_limit_h_max 23
_diffrn_reflns_limit_h_min -23
_diffrn_reflns_limit_k_max 14
_diffrn_reflns_limit_k_min -14
_diffrn_reflns_limit_l_max 37
_diffrn_reflns_limit_l_min -36
_diffrn_reflns_number 87842
_diffrn_reflns_point_group_measured_fraction_full 0.9996
_diffrn_reflns_point_group_measured_fraction_max 0.9764
_diffrn_reflns_theta_full 21.8316
_diffrn_reflns_theta_max 30.12
_diffrn_reflns_theta_min 1.96
_diffrn_source synchrotron
_exptl_absorpt_coefficient_mu 0.158
_exptl_absorpt_correction_T_max 1.00000
_exptl_absorpt_correction_T_min 0.41115
_exptl_absorpt_correction_type multi-scan
_exptl_absorpt_process_details
;
CrysAlisPro 1.171.43.93a (Rigaku Oxford Diffraction, 2023)
Empirical absorption correction using spherical harmonics,
implemented in SCALE3 ABSPACK scaling algorithm.
;
_exptl_crystal_colour 'clear red'
_exptl_crystal_colour_lustre clear
_exptl_crystal_colour_primary red
_exptl_crystal_density_diffrn 1.437
_exptl_crystal_description block
_exptl_crystal_F_000 1393.301
_exptl_crystal_size_max 0.25
_exptl_crystal_size_mid 0.24
_exptl_crystal_size_min 0.2
_refine_diff_density_max 0.2074
_refine_diff_density_min -0.1640
_refine_diff_density_rms 0.0475
_refine_ls_d_res_high 0.6175
_refine_ls_d_res_low 9.0827
_refine_ls_extinction_coef 0.0247(6)
_refine_ls_extinction_expression Fc^*^=kFc[1+0.001xFc^2^\l^3^/sin(2\q)]^-1/4^
_refine_ls_goodness_of_fit_ref 1.1429
_refine_ls_hydrogen_treatment refall
_refine_ls_matrix_type full
_refine_ls_number_constraints 0
_refine_ls_number_parameters 344
_refine_ls_number_reflns 6713
_refine_ls_number_restraints 0
_refine_ls_restrained_S_all 1.1429
_refine_ls_R_factor_all 0.0112
_refine_ls_R_factor_gt 0.0110
_refine_ls_shift/su_max -0.0005
_refine_ls_shift/su_mean 0.0001
_refine_ls_structure_factor_coef Fsqd
_refine_ls_weighting_details 'w=1/[\s^2^(Fo^2^)+(0.0223P)^2^] where P=(Fo^2^+2Fc^2^)/3'
_refine_ls_weighting_scheme calc
_refine_ls_wR_factor_gt 0.0298
_refine_ls_wR_factor_ref 0.0299
_reflns_Friedel_coverage 0.0
_reflns_limit_h_max 23
_reflns_limit_h_min 0
_reflns_limit_k_max 14
_reflns_limit_k_min 0
_reflns_limit_l_max 37
_reflns_limit_l_min 0
_reflns_number_gt 6617
_reflns_number_total 6713
_reflns_threshold_expression I>=2u(I)
_cod_data_source_file pl5048.cif
_cod_data_source_block Ylideanhydrate-20000eV
_cod_depositor_comments 'Adding full bibliography for 2300759--2300765.cif.'
_cod_database_code 2300764
_chemical_oxdiff_formula C20H14O3S
_olex2_refinement_description
;
;
_olex2_refine_details
;
Refinement using NoSpherA2, an implementation of
NOn-SPHERical Atom-form-factors in Olex2.
Please cite:
F. Kleemiss et al. Chem. Sci. DOI 10.1039/D0SC05526C - 2021
NoSpherA2 implementation of HAR makes use of
tailor-made aspherical atomic form factors calculated
on-the-fly from a Hirshfeld-partitioned electron density (ED) - not from
spherical-atom form factors.

The ED is calculated from a gaussian basis set single determinant SCF
wavefunction - either Hartree-Fock or DFT using selected funtionals
- for a fragment of the crystal.
This fragment can be embedded in an electrostatic crystal field by employing cluster charges
or modelled using implicit solvation models, depending on the software used.
The following options were used:
   SOFTWARE:       ORCA 5.0
   PARTITIONING:   NoSpherA2
   INT ACCURACY:   Normal
   METHOD:         R2SCAN
   BASIS SET:      def2-TZVP
   CHARGE:         0
   MULTIPLICITY:   1
   SOLVATION:      Toluene
   DATE:           2024-10-21_14-40-38
;
_olex2_submission_special_instructions 'No special instructions were received'
_oxdiff_exptl_absorpt_empirical_details
;
Empirical correction (ABSPACK) includes:
- Absorption correction using spherical harmonics
- Frame scaling
;
_oxdiff_exptl_absorpt_empirical_full_max 2.486
_oxdiff_exptl_absorpt_empirical_full_min 0.697

loop_
_space_group_symop_id
_space_group_symop_operation_xyz
1 x,y,z
2 x+1/2,-y+1/2,-z
3 -x,y+1/2,-z+1/2
4 -x+1/2,-y,z+1/2
5 -x,-y,-z
6 -x-1/2,y-1/2,z
7 x,-y-1/2,z-1/2
8 x-1/2,y,-z-1/2

loop_
_atom_site_label
_atom_site_type_symbol
_atom_site_fract_x
_atom_site_fract_y
_atom_site_fract_z
_atom_site_U_iso_or_equiv
_atom_site_adp_type
_atom_site_occupancy
_atom_site_refinement_flags_posn
S1 S 0.544079(2) 0.100971(3) 0.5626117(13) 0.013952(16) Uani 1.000000 .
O3 O 0.502296(7) 0.279956(11) 0.475574(4) 0.01805(2) Uani 1.000000 .
O2 O 0.759575(7) 0.585950(11) 0.512867(4) 0.01984(2) Uani 1.000000 .
O1 O 0.525177(8) 0.187377(11) 0.694231(4) 0.02109(2) Uani 1.000000 .
C20 C 0.571333(8) 0.357857(13) 0.471467(5) 0.01391(2) Uani 1.000000 .
C11 C 0.616172(8) 0.383833(12) 0.575481(5) 0.01265(2) Uani 1.000000 .
C5 C 0.605322(8) 0.414719(13) 0.675719(5) 0.01445(2) Uani 1.000000 .
C12 C 0.629165(8) 0.416677(13) 0.517356(5) 0.01328(2) Uani 1.000000 .
C19 C 0.606446(8) 0.417876(13) 0.416084(5) 0.01481(2) Uani 1.000000 .
C9 C 0.680456(9) 0.617345(14) 0.629096(5) 0.01579(2) Uani 1.000000 .
C3 C 0.571269(8) 0.260830(13) 0.598711(5) 0.01417(2) Uani 1.000000 .
C8 C 0.686714(9) 0.684432(14) 0.683178(6) 0.01838(2) Uani 1.000000 .
C6 C 0.609100(8) 0.481291(15) 0.728694(5) 0.01782(2) Uani 1.000000 .
C10 C 0.639854(7) 0.480011(12) 0.625587(5) 0.01319(2) Uani 1.000000 .
C4 C 0.561319(8) 0.273271(14) 0.660535(5) 0.01525(2) Uani 1.000000 .
C18 C 0.578600(9) 0.389327(15) 0.360258(6) 0.01852(3) Uani 1.000000 .
C7 C 0.651281(10) 0.618609(15) 0.732288(6) 0.01954(3) Uani 1.000000 .
C15 C 0.723952(9) 0.588242(14) 0.384322(6) 0.01829(3) Uani 1.000000 .
C14 C 0.678493(8) 0.514202(14) 0.427848(5) 0.01495(2) Uani 1.000000 .
C13 C 0.695981(8) 0.516629(13) 0.491115(5) 0.01438(2) Uani 1.000000 .
C1 C 0.589927(10) -0.040289(14) 0.607806(6) 0.01958(3) Uani 1.000000 .
C2 C 0.422344(9) 0.080274(16) 0.575233(7) 0.02050(3) Uani 1.000000 .
C17 C 0.625689(9) 0.460305(17) 0.315810(5) 0.02157(3) Uani 1.000000 .
C16 C 0.696850(9) 0.559240(17) 0.327849(6) 0.02103(3) Uani 1.000000 .
H9 H 0.70783(19) 0.6705(3) 0.59144(10) 0.0302(6) Uani 1.000000 .
H8 H 0.71955(19) 0.7905(3) 0.68642(10) 0.0347(6) Uani 1.000000 .
H7 H 0.6548(2) 0.6735(3) 0.77280(11) 0.0410(7) Uani 1.000000 .
H6 H 0.5793(2) 0.4286(3) 0.76574(11) 0.0357(6) Uani 1.000000 .
H15 H 0.77872(18) 0.6659(3) 0.39368(12) 0.0343(6) Uani 1.000000 .
H16 H 0.7331(2) 0.6133(3) 0.29286(12) 0.0372(7) Uani 1.000000 .
H17 H 0.60559(19) 0.4388(4) 0.27195(10) 0.0389(7) Uani 1.000000 .
H18 H 0.52229(18) 0.3152(3) 0.35100(11) 0.0325(6) Uani 1.000000 .
H1a H 0.66414(18) -0.0303(3) 0.60519(14) 0.0421(7) Uani 1.000000 .
H1b H 0.5651(2) -0.0276(3) 0.65139(13) 0.0413(7) Uani 1.000000 .
H1c H 0.5680(2) -0.1405(3) 0.58888(13) 0.0397(7) Uani 1.000000 .
H2a H 0.4081(2) 0.0906(3) 0.62025(12) 0.0406(8) Uani 1.000000 .
H2b H 0.38886(19) 0.1669(3) 0.55119(13) 0.0399(7) Uani 1.000000 .
H2c H 0.4022(2) -0.0247(3) 0.55891(13) 0.0412(7) Uani 1.000000 .

loop_
_atom_site_aniso_label
_atom_site_aniso_U_11
_atom_site_aniso_U_22
_atom_site_aniso_U_33
_atom_site_aniso_U_12
_atom_site_aniso_U_13
_atom_site_aniso_U_23
S1 0.01521(2) 0.01205(2) 0.01459(2) -0.001609(8) 0.000359(8) -0.000497(8)
O3 0.01773(4) 0.01834(4) 0.01808(4) -0.00398(3) -0.00270(3) 0.00099(3)
O2 0.01862(4) 0.02370(5) 0.01721(4) -0.00713(3) -0.00013(3) -0.00020(3)
O1 0.02750(5) 0.01994(5) 0.01583(4) -0.00616(4) 0.00405(3) 0.00166(3)
C20 0.01474(4) 0.01331(5) 0.01366(5) -0.00004(3) -0.00106(3) 0.00006(3)
C11 0.01397(4) 0.01148(5) 0.01251(4) -0.00014(3) 0.00023(3) -0.00008(3)
C5 0.01626(5) 0.01420(5) 0.01288(5) -0.00014(3) 0.00022(3) -0.00085(3)
C12 0.01455(4) 0.01273(5) 0.01257(4) -0.00074(3) -0.00012(3) 0.00038(3)
C19 0.01559(5) 0.01585(5) 0.01300(5) 0.00135(3) -0.00098(3) 0.00052(3)
C9 0.01788(5) 0.01292(5) 0.01658(5) -0.00122(3) 0.00069(4) -0.00176(3)
C3 0.01690(5) 0.01232(5) 0.01329(5) -0.00175(3) 0.00084(3) -0.00011(3)
C8 0.02067(5) 0.01573(5) 0.01874(5) -0.00206(4) -0.00057(4) -0.00426(4)
C6 0.02114(5) 0.01890(5) 0.01341(5) -0.00100(4) 0.00030(4) -0.00226(4)
C10 0.01436(4) 0.01181(5) 0.01339(4) 0.00010(3) -0.00005(3) -0.00080(3)
C4 0.01772(5) 0.01458(5) 0.01344(5) -0.00178(4) 0.00138(3) 0.00035(4)
C18 0.01926(5) 0.02237(6) 0.01394(5) 0.00203(4) -0.00231(4) -0.00039(4)
C7 0.02288(5) 0.01955(5) 0.01619(5) -0.00151(4) -0.00084(4) -0.00495(4)
C15 0.01809(5) 0.02043(6) 0.01635(5) 0.00078(4) 0.00196(4) 0.00453(4)
C14 0.01544(4) 0.01576(5) 0.01363(4) 0.00058(4) 0.00043(3) 0.00189(3)
C13 0.01457(4) 0.01465(5) 0.01392(5) -0.00104(3) 0.00012(3) 0.00077(3)
C1 0.02340(6) 0.01368(5) 0.02165(6) -0.00168(4) -0.00255(4) 0.00183(4)
C2 0.01699(5) 0.02156(6) 0.02294(6) -0.00385(4) 0.00166(4) -0.00271(5)
C17 0.02268(5) 0.02863(7) 0.01339(5) 0.00439(5) -0.00074(4) 0.00166(4)
C16 0.02137(5) 0.02644(6) 0.01527(5) 0.00409(5) 0.00234(4) 0.00546(4)
H9 0.0408(14) 0.0274(13) 0.0225(12) -0.0076(12) 0.0034(11) 0.0016(11)
H8 0.0473(17) 0.0229(12) 0.0337(15) -0.0127(13) 0.0011(12) -0.0072(11)
H7 0.0536(18) 0.0431(18) 0.0263(13) -0.0079(15) -0.0014(12) -0.0141(12)
H6 0.0484(16) 0.0387(16) 0.0199(13) -0.0053(13) 0.0063(13) -0.0003(12)
H15 0.0298(14) 0.0392(15) 0.0338(15) -0.0078(12) 0.0011(12) 0.0041(13)
H16 0.0396(16) 0.0487(18) 0.0233(14) -0.0007(13) 0.0051(12) 0.0103(12)
H17 0.0409(15) 0.0556(19) 0.0203(13) -0.0006(14) -0.0015(12) 0.0030(13)
H18 0.0303(13) 0.0408(17) 0.0264(13) -0.0076(12) -0.0049(11) -0.0024(12)
H1a 0.0229(12) 0.0425(18) 0.0611(18) -0.0039(12) -0.0046(13) 0.0077(16)
H1b 0.0593(19) 0.0369(17) 0.0278(14) 0.0022(15) 0.0039(14) 0.0027(13)
H1c 0.0528(17) 0.0204(13) 0.0460(18) -0.0057(14) -0.0099(14) 0.0010(13)
H2a 0.0318(15) 0.060(2) 0.0303(16) -0.0105(13) 0.0096(13) -0.0091(13)
H2b 0.0234(13) 0.0415(17) 0.0547(19) 0.0008(13) -0.0050(12) 0.0101(16)
H2c 0.0382(16) 0.0354(16) 0.0499(19) -0.0157(14) 0.0050(13) -0.0106(14)

loop_
_atom_type_symbol
_atom_type_scat_dispersion_real
_atom_type_scat_dispersion_imag
_atom_type_scat_source
_atom_type_scat_dispersion_source
C 0.00200 0.00120 'NoSpherA2: Chem.Sci. 2021, DOI:10.1039/D0SC05526C' 'Brennan, Cowan, Rev. Sci. Instrum., 1992, 63, 850'
H -0.00000 0.00000 'NoSpherA2: Chem.Sci. 2021, DOI:10.1039/D0SC05526C' 'Brennan, Cowan, Rev. Sci. Instrum., 1992, 63, 850'
O 0.00770 0.00450 'NoSpherA2: Chem.Sci. 2021, DOI:10.1039/D0SC05526C' 'Brennan, Cowan, Rev. Sci. Instrum., 1992, 63, 850'
S 0.09930 0.09440 'NoSpherA2: Chem.Sci. 2021, DOI:10.1039/D0SC05526C' 'Brennan, Cowan, Rev. Sci. Instrum., 1992, 63, 850'

loop_
_exptl_crystal_face_index_h
_exptl_crystal_face_index_k
_exptl_crystal_face_index_l
_exptl_crystal_face_perp_dist
14 0 -38 0.1000
0 15 -23 0.1000
0 15 23 0.1000
14 0 38 0.1000
23 -9 0 0.1000
-14 0 -38 0.1000
-23 9 0 0.1000
-14 0 38 0.1000
0 -15 23 0.1000
0 -15 -23 0.1000
23 9 0 0.1000
-23 -9 0 0.1000

loop_
_geom_angle_atom_site_label_1
_geom_angle_atom_site_label_2
_geom_angle_atom_site_label_3
_geom_angle
_geom_angle_site_symmetry_1
_geom_angle_site_symmetry_3
_geom_angle_publ_flag
C1 S1 C3 103.807(6) . . ?
C2 S1 C3 103.425(6) . . ?
C2 S1 C1 100.986(7) . . ?
C12 C20 O3 128.406(11) . . ?
C19 C20 O3 123.829(11) . . ?
C19 C20 C12 107.636(10) . . ?
C3 C11 C12 127.274(11) . . ?
C10 C11 C12 126.591(10) . . ?
C10 C11 C3 105.923(10) . . ?
C10 C5 C6 122.936(11) . . ?
C4 C5 C6 128.004(11) . . ?
C4 C5 C10 108.954(10) . . ?
C11 C12 C20 123.539(11) . . ?
C13 C12 C20 107.595(10) . . ?
C13 C12 C11 128.800(10) . . ?
C18 C19 C20 130.057(12) . . ?
C14 C19 C20 108.508(10) . . ?
C14 C19 C18 121.429(11) . . ?
C10 C9 C8 118.360(11) . . ?
H9 C9 C8 120.63(13) . . ?
H9 C9 C10 120.99(13) . . ?
C11 C3 S1 126.345(9) . . ?
C4 C3 S1 121.700(9) . . ?
C4 C3 C11 111.393(10) . . ?
C7 C8 C9 121.701(12) . . ?
H8 C8 C9 118.83(12) . . ?
H8 C8 C7 119.47(12) . . ?
C7 C6 C5 117.887(12) . . ?
H6 C6 C5 120.26(15) . . ?
H6 C6 C7 121.85(15) . . ?
C5 C10 C11 108.473(10) . . ?
C9 C10 C11 132.219(11) . . ?
C9 C10 C5 119.083(11) . . ?
C5 C4 O1 125.996(11) . . ?
C3 C4 O1 128.802(11) . . ?
C3 C4 C5 105.202(10) . . ?
C17 C18 C19 117.755(12) . . ?
H18 C18 C19 121.59(14) . . ?
H18 C18 C17 120.65(14) . . ?
C6 C7 C8 120.002(11) . . ?
H7 C7 C8 120.35(16) . . ?
H7 C7 C6 119.64(16) . . ?
C16 C15 C14 117.591(13) . . ?
H15 C15 C14 121.25(15) . . ?
H15 C15 C16 121.16(14) . . ?
C15 C14 C19 121.364(11) . . ?
C13 C14 C19 109.275(10) . . ?
C13 C14 C15 129.341(11) . . ?
C12 C13 O2 130.169(11) . . ?
C14 C13 O2 122.796(11) . . ?
C14 C13 C12 106.900(9) . . ?
H1a C1 S1 105.87(15) . . ?
H1b C1 S1 110.56(17) . . ?
H1b C1 H1a 111.9(2) . . ?
H1c C1 S1 105.45(16) . . ?
H1c C1 H1a 110.2(2) . . ?
H1c C1 H1b 112.4(2) . . ?
H2a C2 S1 109.85(16) . . ?
H2b C2 S1 106.05(15) . . ?
H2b C2 H2a 110.8(2) . . ?
H2c C2 S1 107.59(16) . . ?
H2c C2 H2a 111.9(2) . . ?
H2c C2 H2b 110.4(2) . . ?
C16 C17 C18 120.648(12) . . ?
H17 C17 C18 118.98(16) . . ?
H17 C17 C16 120.36(16) . . ?
C17 C16 C15 121.174(12) . . ?
H16 C16 C15 118.94(16) . . ?
H16 C16 C17 119.87(16) . . ?

loop_
_geom_bond_atom_site_label_1
_geom_bond_atom_site_label_2
_geom_bond_distance
_geom_bond_site_symmetry_2
_geom_bond_publ_flag
S1 C3 1.73344(12) . ?
S1 C1 1.79543(13) . ?
S1 C2 1.79709(14) . ?
O3 C20 1.23158(15) . ?
O2 C13 1.22796(15) . ?
O1 C4 1.22867(15) . ?
C20 C12 1.46175(16) . ?
C20 C19 1.49299(16) . ?
C11 C12 1.40136(16) . ?
C11 C3 1.40848(16) . ?
C11 C10 1.50281(16) . ?
C5 C6 1.37879(17) . ?
C5 C10 1.40515(16) . ?
C5 C4 1.48576(17) . ?
C12 C13 1.46545(16) . ?
C19 C18 1.38795(17) . ?
C19 C14 1.39315(18) . ?
C9 C8 1.40590(18) . ?
C9 C10 1.39009(17) . ?
C9 H9 1.079(2) . ?
C3 C4 1.45368(16) . ?
C8 C7 1.39223(19) . ?
C8 H8 1.084(3) . ?
C6 C7 1.39990(19) . ?
C6 H6 1.080(3) . ?
C18 C17 1.40063(19) . ?
C18 H18 1.083(2) . ?
C7 H7 1.071(2) . ?
C15 C14 1.38679(17) . ?
C15 C16 1.39985(19) . ?
C15 H15 1.087(3) . ?
C14 C13 1.49744(16) . ?
C1 H1a 1.080(3) . ?
C1 H1b 1.084(3) . ?
C1 H1c 1.066(3) . ?
C2 H2a 1.074(3) . ?
C2 H2b 1.085(3) . ?
C2 H2c 1.074(3) . ?
C17 C16 1.4002(2) . ?
C17 H17 1.082(2) . ?
C16 H16 1.089(3) . ?

loop_
_geom_torsion_atom_site_label_1
_geom_torsion_atom_site_label_2
_geom_torsion_atom_site_label_3
_geom_torsion_atom_site_label_4
_geom_torsion
_geom_torsion_site_symmetry_1
_geom_torsion_site_symmetry_2
_geom_torsion_site_symmetry_3
_geom_torsion_site_symmetry_4
_geom_torsion_publ_flag
S1 C3 C11 C12 15.608(13) . . . . ?
S1 C3 C11 C10 -169.437(11) . . . . ?
S1 C3 C4 O1 -8.723(13) . . . . ?
S1 C3 C4 C5 170.984(10) . . . . ?
O3 C20 C12 C11 3.919(16) . . . . ?
O3 C20 C12 C13 -173.359(14) . . . . ?
O3 C20 C19 C18 -7.705(16) . . . . ?
O3 C20 C19 C14 173.147(13) . . . . ?
O2 C13 C12 C20 -177.055(14) . . . . ?
O2 C13 C12 C11 5.857(17) . . . . ?
O2 C13 C14 C19 175.536(13) . . . . ?
O2 C13 C14 C15 -2.854(16) . . . . ?
O1 C4 C5 C6 -4.609(17) . . . . ?
O1 C4 C5 C10 179.081(14) . . . . ?
O1 C4 C3 C11 179.357(15) . . . . ?
C20 C12 C11 C3 22.734(14) . . . . ?
C20 C12 C11 C10 -151.220(10) . . . . ?
C20 C12 C13 C14 -1.270(10) . . . . ?
C20 C19 C18 C17 -178.795(14) . . . . ?
C20 C19 C14 C15 -179.211(10) . . . . ?
C20 C19 C14 C13 2.248(11) . . . . ?
C11 C12 C13 C14 -178.358(13) . . . . ?
C11 C3 C4 C5 -0.935(11) . . . . ?
C11 C10 C5 C6 -174.673(9) . . . . ?
C11 C10 C5 C4 1.863(10) . . . . ?
C11 C10 C9 C8 174.936(13) . . . . ?
C5 C6 C7 C8 0.804(14) . . . . ?
C5 C10 C9 C8 1.086(13) . . . . ?
C12 C13 C14 C19 -0.633(10) . . . . ?
C12 C13 C14 C15 -179.023(10) . . . . ?
C19 C18 C17 C16 -1.528(15) . . . . ?
C19 C14 C15 C16 -2.007(14) . . . . ?
C9 C8 C7 C6 0.803(15) . . . . ?
C18 C17 C16 C15 1.054(16) . . . . ?

loop_
_exptl_oxdiff_crystal_face_indexfrac_h
_exptl_oxdiff_crystal_face_indexfrac_k
_exptl_oxdiff_crystal_face_indexfrac_l
_exptl_oxdiff_crystal_face_x
_exptl_oxdiff_crystal_face_y
_exptl_oxdiff_crystal_face_z
14.0012 0.0003 -38.0049 1.0029 -0.5985 0.1216
0.0009 14.9999 -23.0049 0.0718 -1.0285 -0.5846
-0.0000 15.0002 23.0000 -0.5343 -0.0769 -1.0558
13.9998 0.0007 38.0031 0.0016 0.9736 -0.6569
23.0006 -8.9993 -0.0000 0.9639 0.6398 0.0524
-13.9998 -0.0007 -38.0031 -0.0016 -0.9736 0.6569
-23.0006 8.9993 0.0000 -0.9639 -0.6398 -0.0524
-14.0012 -0.0003 38.0049 -1.0029 0.5985 -0.1216
-0.0009 -14.9999 23.0049 -0.0718 1.0285 0.5846
0.0000 -15.0002 -23.0000 0.5343 0.0769 1.0558
23.0012 9.0008 -0.0030 0.6864 -0.0235 -0.9319
-23.0012 -9.0008 0.0030 -0.6864 0.0235 0.9319
